data_4341215
loop_
_publ_author_name
'Bohle, D. Scott'
'Chua, Zhijie'

_publ_section_title
;
 Activation of nitrogen br\/onsted acids: synthesis and reactivity of a
 new class of nitrogen Acid complexes.
;
_journal_issue 20
_journal_name_full 'Inorganic chemistry'
_journal_page_first 11160
_journal_page_last 11172
_journal_paper_doi 10.1021/ic5017033
_journal_volume 53
_journal_year 2014
_chemical_formula_moiety '2(C40 H33 Cl Ir N2 P2), C2 F6 O6 S2'
_chemical_formula_sum 'C20.5 H16.5 Cl0.5 F1.5 Ir0.5 N O1.5 P S0.5'
_chemical_formula_weight 490.17
_space_group_IT_number 11
_symmetry_cell_setting monoclinic
_symmetry_space_group_name_Hall '-P 2yb'
_symmetry_space_group_name_H-M 'P 1 21/m 1'
_atom_sites_solution_hydrogens geom
_atom_sites_solution_primary direct
_atom_sites_solution_secondary difmap
_audit_creation_method SHELXL-97
_audit_update_record
;
2013-05-31 # Formatted by publCIF
;
_cell_angle_alpha 90.00
_cell_angle_beta 95.498(12)
_cell_angle_gamma 90.00
_cell_formula_units_Z 4
_cell_length_a 9.380(8)
_cell_length_b 23.239(19)
_cell_length_c 10.248(8)
_cell_measurement_reflns_used 1870
_cell_measurement_temperature 273(2)
_cell_measurement_theta_max 22.19
_cell_measurement_theta_min 2.35
_cell_volume 2224(3)
_computing_cell_refinement 'Bruker SAINT'
_computing_data_collection 'Bruker APEX2'
_computing_data_reduction 'Bruker SAINT'
_computing_molecular_graphics 'Bruker SHELXTL'
_computing_publication_material 'Bruker SHELXTL'
_computing_structure_refinement 'SHELXL-97 (Sheldrick, 2008)'
_computing_structure_solution 'SHELXS-97 (Sheldrick, 2008)'
_diffrn_ambient_temperature 273(2)
_diffrn_measured_fraction_theta_full 0.995
_diffrn_measured_fraction_theta_max 0.967
_diffrn_measurement_device_type 'Bruker APEX-II CCD'
_diffrn_measurement_method '\f and \w scans'
_diffrn_radiation_monochromator graphite
_diffrn_radiation_source 'fine-focus sealed tube'
_diffrn_radiation_type MoK\a
_diffrn_radiation_wavelength 0.71073
_diffrn_reflns_av_R_equivalents 0.1637
_diffrn_reflns_av_sigmaI/netI 0.1646
_diffrn_reflns_limit_h_max 11
_diffrn_reflns_limit_h_min -11
_diffrn_reflns_limit_k_max 27
_diffrn_reflns_limit_k_min -27
_diffrn_reflns_limit_l_max 12
_diffrn_reflns_limit_l_min -12
_diffrn_reflns_number 16465
_diffrn_reflns_theta_full 25.00
_diffrn_reflns_theta_max 25.80
_diffrn_reflns_theta_min 1.75
_exptl_absorpt_coefficient_mu 3.230
_exptl_absorpt_correction_T_max 0.7383
_exptl_absorpt_correction_T_min 0.2950
_exptl_absorpt_correction_type multi-scan
_exptl_absorpt_process_details 'SADABS V2008/1 (Bruker AXS)'
_exptl_crystal_colour colourless
_exptl_crystal_density_diffrn 1.464
_exptl_crystal_density_meas 0
_exptl_crystal_density_method 'not measured'
_exptl_crystal_description plate
_exptl_crystal_F_000 968
_exptl_crystal_size_max 0.50
_exptl_crystal_size_mid 0.50
_exptl_crystal_size_min 0.10
_refine_diff_density_max 2.510
_refine_diff_density_min -2.994
_refine_diff_density_rms 0.276
_refine_ls_extinction_method none
_refine_ls_goodness_of_fit_ref 1.062
_refine_ls_hydrogen_treatment constr
_refine_ls_matrix_type full
_refine_ls_number_parameters 353
_refine_ls_number_reflns 4256
_refine_ls_number_restraints 709
_refine_ls_restrained_S_all 0.986
_refine_ls_R_factor_all 0.1428
_refine_ls_R_factor_gt 0.0908
_refine_ls_shift/su_max 0.000
_refine_ls_shift/su_mean 0.000
_refine_ls_structure_factor_coef Fsqd
_refine_ls_weighting_details 'calc w=1/[\s^2^(Fo^2^)+(0.1268P)^2^+6.1039P] where P=(Fo^2^+2Fc^2^)/3'
_refine_ls_weighting_scheme calc
_refine_ls_wR_factor_gt 0.2146
_refine_ls_wR_factor_ref 0.2425
_reflns_number_gt 2746
_reflns_number_total 4256
_reflns_threshold_expression >2sigma(I)
_cod_data_source_file ic5017033_si_007.cif
_cod_data_source_block zj41mabs
_cod_depositor_comments 'Adding full bibliography for 4341213--4341219.cif.'
_cod_original_sg_symbol_H-M P2(1)/m
_cod_original_formula_sum 'C20.50 H16.50 Cl0.50 F1.50 Ir0.50 N O1.50 P S0.50'
_cod_database_code 4341215

loop_
_symmetry_equiv_pos_as_xyz
'x, y, z'
'-x, y+1/2, -z'
'-x, -y, -z'
'x, -y-1/2, z'

loop_
_atom_site_label
_atom_site_type_symbol
_atom_site_fract_x
_atom_site_fract_y
_atom_site_fract_z
_atom_site_U_iso_or_equiv
_atom_site_adp_type
_atom_site_occupancy
_atom_site_symmetry_multiplicity
_atom_site_calc_flag
_atom_site_refinement_flags
_atom_site_disorder_group
Ir1 Ir 0.62064(9) 0.7500 0.97833(8) 0.0265(3) Uani 1 2 d SU .
Cl1 Cl 0.5293(5) 0.7500 1.1907(5) 0.0300(11) Uani 1 2 d SU .
P1 P 0.5940(4) 0.64781(15) 0.9866(4) 0.0286(8) Uani 1 1 d U .
N1 N 0.6715(17) 0.7500 0.7946(16) 0.032(3) Uani 1 2 d SU .
N2 N 0.8504(17) 0.7500 1.0529(13) 0.024(3) Uani 1 2 d SU .
C1 C 0.691(2) 0.7500 0.682(2) 0.045(5) Uani 1 2 d SU .
C2 C 0.707(3) 0.7500 0.533(2) 0.071(8) Uani 1 2 d SU .
C3 C 0.976(2) 0.7500 1.0937(17) 0.023(4) Uani 1 2 d SU .
C4 C 1.120(2) 0.7500 1.149(2) 0.052(6) Uani 1 2 d SU .
H4A H 1.1828 0.7500 1.0800 0.077 Uiso 1 2 calc SR .
H4B H 1.1381 0.7163 1.2022 0.077 Uiso 0.50 1 calc PR .
H4C H 1.1381 0.7837 1.2022 0.077 Uiso 0.50 1 calc PR .
C10 C 0.4058(14) 0.6288(6) 1.0083(14) 0.032(3) Uani 1 1 d U .
C11 C 0.2965(15) 0.6490(6) 0.9175(15) 0.036(3) Uani 1 1 d U .
H11A H 0.3200 0.6724 0.8491 0.043 Uiso 1 1 calc R .
C12 C 0.1513(16) 0.6349(7) 0.9267(17) 0.047(3) Uani 1 1 d U .
H12A H 0.0809 0.6484 0.8641 0.056 Uiso 1 1 calc R .
C13 C 0.1129(17) 0.5998(7) 1.0325(18) 0.050(4) Uani 1 1 d U .
H13A H 0.0177 0.5901 1.0395 0.060 Uiso 1 1 calc R .
C14 C 0.2217(17) 0.5801(7) 1.1253(18) 0.052(4) Uani 1 1 d U .
H14A H 0.1968 0.5578 1.1950 0.062 Uiso 1 1 calc R .
C15 C 0.3678(16) 0.5932(6) 1.1167(15) 0.036(3) Uani 1 1 d U .
H15A H 0.4381 0.5793 1.1790 0.043 Uiso 1 1 calc R .
C20 C 0.6302(15) 0.6071(6) 0.8371(14) 0.031(3) Uani 1 1 d U .
C21 C 0.5375(16) 0.5658(6) 0.7753(14) 0.034(3) Uani 1 1 d U .
H21A H 0.4485 0.5602 0.8062 0.041 Uiso 1 1 calc R .
C22 C 0.5736(17) 0.5330(7) 0.6697(15) 0.042(3) Uani 1 1 d U .
H22A H 0.5098 0.5059 0.6315 0.051 Uiso 1 1 calc R .
C23 C 0.7070(17) 0.5413(7) 0.6215(14) 0.043(3) Uani 1 1 d U .
H23A H 0.7315 0.5190 0.5516 0.051 Uiso 1 1 calc R .
C24 C 0.8054(17) 0.5830(6) 0.6773(14) 0.038(3) Uani 1 1 d U .
H24A H 0.8932 0.5887 0.6441 0.045 Uiso 1 1 calc R .
C25 C 0.7655(14) 0.6161(6) 0.7862(14) 0.032(3) Uani 1 1 d U .
H25A H 0.8282 0.6436 0.8243 0.038 Uiso 1 1 calc R .
C30 C 0.7067(15) 0.6084(6) 1.1151(13) 0.030(3) Uani 1 1 d U .
C31 C 0.7324(16) 0.5481(6) 1.1060(15) 0.036(3) Uani 1 1 d U .
H31A H 0.6894 0.5272 1.0355 0.043 Uiso 1 1 calc R .
C32 C 0.8237(16) 0.5202(6) 1.2048(15) 0.040(3) Uani 1 1 d U .
H32A H 0.8396 0.4809 1.1978 0.048 Uiso 1 1 calc R .
C33 C 0.8898(17) 0.5499(6) 1.3112(15) 0.040(3) Uani 1 1 d U .
H33A H 0.9493 0.5307 1.3748 0.048 Uiso 1 1 calc R .
C34 C 0.8655(17) 0.6097(7) 1.3218(15) 0.041(3) Uani 1 1 d U .
H34A H 0.9111 0.6299 1.3924 0.049 Uiso 1 1 calc R .
C35 C 0.7760(15) 0.6388(6) 1.2301(14) 0.036(3) Uani 1 1 d U .
H35A H 0.7591 0.6779 1.2409 0.043 Uiso 1 1 calc R .
S1 S 1.1344(9) 0.7811(4) 1.5788(8) 0.041(2) Uani 0.469(6) 1 d PDU 1
C40 C 1.255(3) 0.8318(13) 1.505(3) 0.052(5) Uani 0.469(6) 1 d PDU 1
O1 O 1.029(2) 0.8172(9) 1.633(2) 0.052(6) Uani 0.469(6) 1 d PDU 1
O2 O 1.2334(18) 0.7500 1.6721(16) 0.060(5) Uani 0.938(13) 2 d SPDU 1
O3 O 1.0796(18) 0.7500 1.4657(13) 0.054(4) Uani 0.938(13) 2 d SPDU 1
F1 F 1.178(2) 0.8664(10) 1.409(2) 0.069(6) Uani 0.469(6) 1 d PDU 1
F2 F 1.283(3) 0.8804(13) 1.564(3) 0.109(9) Uani 0.469(6) 1 d PDU 1
F3 F 1.372(2) 0.8167(14) 1.458(2) 0.088(7) Uani 0.469(6) 1 d PDU 1
S2 S 1.382(14) 0.852(3) 1.495(11) 0.059(12) Uani 0.031(6) 1 d PDU 2
C41 C 1.283(12) 0.7832(18) 1.497(11) 0.054(11) Uani 0.031(6) 1 d PDU 2
O4 O 1.34(3) 0.877(7) 1.368(16) 0.07(2) Uani 0.031(6) 1 d PDU 2
O5 O 1.33(3) 0.882(6) 1.605(19) 0.06(2) Uani 0.031(6) 1 d PDU 2
O6 O 1.526(12) 0.831(8) 1.52(3) 0.07(2) Uani 0.031(6) 1 d PDU 2
F4 F 1.149(14) 0.791(5) 1.55(2) 0.050(14) Uani 0.031(6) 1 d PDU 2
F5 F 1.31(2) 0.7500 1.598(11) 0.059(13) Uani 0.062(13) 2 d SPDU 2
F6 F 1.263(17) 0.7500 1.396(12) 0.049(15) Uani 0.062(13) 2 d SPDU 2

loop_
_atom_site_aniso_label
_atom_site_aniso_U_11
_atom_site_aniso_U_22
_atom_site_aniso_U_33
_atom_site_aniso_U_23
_atom_site_aniso_U_13
_atom_site_aniso_U_12
Ir1 0.0281(5) 0.0227(4) 0.0282(4) 0.000 0.0003(3) 0.000
Cl1 0.035(3) 0.024(2) 0.031(3) 0.000 0.005(2) 0.000
P1 0.025(2) 0.0285(18) 0.031(2) -0.0033(15) -0.0019(15) -0.0015(14)
N1 0.022(8) 0.040(8) 0.030(5) 0.000 -0.008(6) 0.000
N2 0.041(5) 0.020(7) 0.011(7) 0.000 0.003(5) 0.000
C1 0.045(13) 0.057(13) 0.032(7) 0.000 0.001(9) 0.000
C2 0.060(17) 0.12(2) 0.033(8) 0.000 0.006(12) 0.000
C3 0.033(7) 0.015(8) 0.022(9) 0.000 0.004(7) 0.000
C4 0.047(9) 0.070(16) 0.035(13) 0.000 -0.006(10) 0.000
C10 0.028(5) 0.026(6) 0.041(7) -0.011(5) 0.001(5) -0.004(5)
C11 0.030(5) 0.031(8) 0.045(8) -0.007(6) -0.003(5) 0.000(6)
C12 0.028(6) 0.046(9) 0.066(9) -0.021(6) 0.004(7) -0.006(7)
C13 0.027(7) 0.039(9) 0.086(11) -0.014(7) 0.015(6) -0.005(6)
C14 0.041(7) 0.044(9) 0.073(10) -0.003(7) 0.017(7) -0.005(7)
C15 0.033(6) 0.031(8) 0.046(8) -0.004(5) 0.007(6) 0.006(6)
C20 0.027(6) 0.033(6) 0.034(6) -0.004(5) 0.001(5) -0.002(6)
C21 0.032(7) 0.029(7) 0.041(8) -0.005(5) 0.003(6) -0.002(5)
C22 0.049(8) 0.043(8) 0.034(8) -0.010(6) 0.000(6) -0.003(7)
C23 0.045(8) 0.052(9) 0.030(8) -0.009(6) -0.002(6) 0.006(7)
C24 0.041(8) 0.038(8) 0.035(8) -0.003(6) 0.007(6) 0.008(6)
C25 0.016(6) 0.040(8) 0.037(7) -0.005(5) -0.004(5) 0.007(5)
C30 0.033(7) 0.024(5) 0.034(6) -0.004(5) 0.003(5) -0.002(5)
C31 0.040(8) 0.026(6) 0.042(8) -0.008(5) 0.006(6) -0.001(6)
C32 0.051(9) 0.023(6) 0.046(8) 0.006(5) 0.005(6) 0.000(6)
C33 0.046(9) 0.039(7) 0.036(7) 0.004(6) 0.008(6) 0.013(7)
C34 0.045(9) 0.040(7) 0.037(8) -0.003(6) 0.000(6) 0.001(7)
C35 0.039(8) 0.031(7) 0.035(7) -0.006(5) -0.002(5) 0.002(6)
S1 0.051(5) 0.039(4) 0.031(5) -0.001(3) 0.002(3) 0.009(4)
C40 0.050(12) 0.055(12) 0.052(15) -0.007(8) 0.009(9) 0.009(8)
O1 0.063(13) 0.042(13) 0.055(14) 0.000(9) 0.020(10) 0.007(9)
O2 0.058(11) 0.065(10) 0.053(10) 0.000 -0.023(8) 0.000
O3 0.075(12) 0.062(10) 0.024(7) 0.000 -0.002(7) 0.000
F1 0.046(11) 0.083(15) 0.081(13) 0.037(10) 0.026(9) 0.012(10)
F2 0.11(2) 0.111(16) 0.108(16) -0.057(14) 0.044(13) -0.096(14)
F3 0.049(11) 0.143(19) 0.075(15) 0.040(13) 0.026(10) 0.033(12)
S2 0.06(2) 0.07(2) 0.05(2) -0.008(17) 0.01(2) -0.005(19)
C41 0.054(19) 0.057(18) 0.05(2) -0.003(9) 0.004(19) 0.006(14)
O4 0.06(4) 0.09(4) 0.07(3) 0.02(3) 0.03(3) 0.01(4)
O5 0.05(4) 0.07(3) 0.07(3) -0.02(3) 0.02(4) -0.02(4)
O6 0.06(2) 0.09(5) 0.05(5) 0.00(4) 0.02(3) 0.00(2)
F4 0.06(2) 0.05(3) 0.04(3) 0.00(3) 0.01(2) 0.004(18)
F5 0.06(3) 0.07(2) 0.05(2) 0.000 0.00(3) 0.000
F6 0.04(4) 0.06(3) 0.05(2) 0.000 0.01(3) 0.000

loop_
_atom_type_symbol
_atom_type_description
_atom_type_scat_dispersion_real
_atom_type_scat_dispersion_imag
_atom_type_scat_source
C C 0.0033 0.0016 'International Tables Vol C Tables 4.2.6.8 and 6.1.1.4'
H H 0.0000 0.0000 'International Tables Vol C Tables 4.2.6.8 and 6.1.1.4'
N N 0.0061 0.0033 'International Tables Vol C Tables 4.2.6.8 and 6.1.1.4'
O O 0.0106 0.0060 'International Tables Vol C Tables 4.2.6.8 and 6.1.1.4'
F F 0.0171 0.0103 'International Tables Vol C Tables 4.2.6.8 and 6.1.1.4'
P P 0.1023 0.0942 'International Tables Vol C Tables 4.2.6.8 and 6.1.1.4'
S S 0.1246 0.1234 'International Tables Vol C Tables 4.2.6.8 and 6.1.1.4'
Cl Cl 0.1484 0.1585 'International Tables Vol C Tables 4.2.6.8 and 6.1.1.4'
Ir Ir -1.4442 7.9887 'International Tables Vol C Tables 4.2.6.8 and 6.1.1.4'

loop_
_geom_angle_atom_site_label_1
_geom_angle_atom_site_label_2
_geom_angle_atom_site_label_3
_geom_angle
_geom_angle_site_symmetry_1
_geom_angle_site_symmetry_3
N1 Ir1 N2 90.7(6) . .
N1 Ir1 P1 93.96(10) . 4_575
N2 Ir1 P1 95.13(9) . 4_575
N1 Ir1 P1 93.96(10) . .
N2 Ir1 P1 95.13(9) . .
P1 Ir1 P1 166.95(18) 4_575 .
N1 Ir1 Cl1 173.1(4) . .
N2 Ir1 Cl1 96.1(4) . .
P1 Ir1 Cl1 85.45(9) 4_575 .
P1 Ir1 Cl1 85.45(9) . .
C30 P1 C10 106.5(7) . .
C30 P1 C20 101.4(6) . .
C10 P1 C20 103.2(6) . .
C30 P1 Ir1 117.5(4) . .
C10 P1 Ir1 110.2(5) . .
C20 P1 Ir1 116.6(5) . .
C1 N1 Ir1 175.1(16) . .
C3 N2 Ir1 179.9(13) . .
N1 C1 C2 177(2) . .
N2 C3 C4 177(2) . .
C3 C4 H4A 109.5 . .
C3 C4 H4B 109.5 . .
H4A C4 H4B 109.5 . .
C3 C4 H4C 109.5 . .
H4A C4 H4C 109.5 . .
H4B C4 H4C 109.5 . .
C11 C10 C15 118.7(13) . .
C11 C10 P1 119.1(11) . .
C15 C10 P1 122.1(10) . .
C10 C11 C12 121.9(15) . .
C10 C11 H11A 119.0 . .
C12 C11 H11A 119.0 . .
C11 C12 C13 119.8(16) . .
C11 C12 H12A 120.1 . .
C13 C12 H12A 120.1 . .
C14 C13 C12 118.7(15) . .
C14 C13 H13A 120.7 . .
C12 C13 H13A 120.6 . .
C13 C14 C15 122.3(17) . .
C13 C14 H14A 118.9 . .
C15 C14 H14A 118.9 . .
C14 C15 C10 118.6(14) . .
C14 C15 H15A 120.7 . .
C10 C15 H15A 120.7 . .
C21 C20 C25 117.9(13) . .
C21 C20 P1 124.4(11) . .
C25 C20 P1 117.6(10) . .
C22 C21 C20 122.6(14) . .
C22 C21 H21A 118.7 . .
C20 C21 H21A 118.7 . .
C21 C22 C23 119.4(14) . .
C21 C22 H22A 120.3 . .
C23 C22 H22A 120.3 . .
C22 C23 C24 121.3(14) . .
C22 C23 H23A 119.3 . .
C24 C23 H23A 119.3 . .
C23 C24 C25 118.1(14) . .
C23 C24 H24A 121.0 . .
C25 C24 H24A 121.0 . .
C20 C25 C24 120.8(13) . .
C20 C25 H25A 119.6 . .
C24 C25 H25A 119.6 . .
C31 C30 C35 117.4(12) . .
C31 C30 P1 121.9(10) . .
C35 C30 P1 120.7(10) . .
C32 C31 C30 119.8(13) . .
C32 C31 H31A 120.1 . .
C30 C31 H31A 120.1 . .
C33 C32 C31 122.0(13) . .
C33 C32 H32A 119.0 . .
C31 C32 H32A 119.0 . .
C32 C33 C34 119.0(14) . .
C32 C33 H33A 120.5 . .
C34 C33 H33A 120.5 . .
C35 C34 C33 121.5(14) . .
C35 C34 H34A 119.3 . .
C33 C34 H34A 119.3 . .
C34 C35 C30 120.3(13) . .
C34 C35 H35A 119.8 . .
C30 C35 H35A 119.8 . .
O3 S1 O1 113.7(12) . .
O3 S1 S1 59.4(4) . 4_575
O1 S1 S1 125.5(10) . 4_575
O3 S1 O2 116.1(8) . .
O1 S1 O2 116.9(11) . .
S1 S1 O2 60.3(4) 4_575 .
O3 S1 C40 100.2(13) . .
O1 S1 C40 104.8(16) . .
S1 S1 C40 129.7(12) 4_575 .
O2 S1 C40 102.0(14) . .
F3 C40 F2 106(3) . .
F3 C40 F1 107(2) . .
F2 C40 F1 84(3) . .
F3 C40 S1 124(3) . .
F2 C40 S1 118(2) . .
F1 C40 S1 111(2) . .
S1 O2 S1 59.4(8) 4_575 .
S1 O3 S1 61.2(8) 4_575 .
O6 S2 O4 116(2) . .
O6 S2 O5 116(2) . .
O4 S2 O5 116(2) . .
O6 S2 C41 99(3) . .
O4 S2 C41 105(3) . .
O5 S2 C41 102(3) . .
F6 C41 F5 106(4) . .
F6 C41 F4 107(4) . .
F5 C41 F4 84(4) . .
F6 C41 C41 53(2) . 4_575
F5 C41 C41 54(2) . 4_575
F4 C41 C41 97(5) . 4_575
F6 C41 S2 124(4) . .
F5 C41 S2 117(3) . .
F4 C41 S2 111(3) . .
C41 C41 S2 150(4) 4_575 .
C41 F5 C41 73(4) . 4_575
C41 F6 C41 74(5) . 4_575

loop_
_geom_bond_atom_site_label_1
_geom_bond_atom_site_label_2
_geom_bond_distance
_geom_bond_site_symmetry_2
Ir1 N1 1.987(17) .
Ir1 N2 2.216(16) .
Ir1 P1 2.390(4) 4_575
Ir1 P1 2.390(4) .
Ir1 Cl1 2.414(5) .
P1 C30 1.850(14) .
P1 C10 1.853(14) .
P1 C20 1.860(14) .
N1 C1 1.19(3) .
N2 C3 1.21(2) .
C1 C2 1.54(3) .
C3 C4 1.42(3) .
C4 H4A 0.9600 .
C4 H4B 0.9600 .
C4 H4C 0.9600 .
C10 C11 1.398(19) .
C10 C15 1.46(2) .
C11 C12 1.41(2) .
C11 H11A 0.9300 .
C12 C13 1.43(2) .
C12 H12A 0.9300 .
C13 C14 1.40(2) .
C13 H13A 0.9300 .
C14 C15 1.42(2) .
C14 H14A 0.9300 .
C15 H15A 0.9300 .
C20 C21 1.404(18) .
C20 C25 1.433(19) .
C21 C22 1.39(2) .
C21 H21A 0.9300 .
C22 C23 1.40(2) .
C22 H22A 0.9300 .
C23 C24 1.42(2) .
C23 H23A 0.9300 .
C24 C25 1.434(19) .
C24 H24A 0.9300 .
C25 H25A 0.9300 .
C30 C31 1.426(19) .
C30 C35 1.471(18) .
C31 C32 1.42(2) .
C31 H31A 0.9300 .
C32 C33 1.39(2) .
C32 H32A 0.9300 .
C33 C34 1.42(2) .
C33 H33A 0.9300 .
C34 C35 1.377(19) .
C34 H34A 0.9300 .
C35 H35A 0.9300 .
S1 O3 1.419(12) .
S1 O1 1.444(15) .
S1 S1 1.445(17) 4_575
S1 O2 1.459(12) .
S1 C40 1.846(18) .
C40 F3 1.29(4) .
C40 F2 1.30(4) .
C40 F1 1.41(4) .
O2 S1 1.459(12) 4_575
O3 S1 1.419(12) 4_575
S2 O6 1.440(17) .
S2 O4 1.440(17) .
S2 O5 1.441(17) .
S2 C41 1.85(2) .
C41 F6 1.28(4) .
C41 F5 1.30(4) .
C41 F4 1.41(4) .
C41 C41 1.54(8) 4_575
F5 C41 1.30(4) 4_575
F6 C41 1.28(4) 4_575

loop_
_geom_torsion_atom_site_label_1
_geom_torsion_atom_site_label_2
_geom_torsion_atom_site_label_3
_geom_torsion_atom_site_label_4
_geom_torsion
_geom_torsion_site_symmetry_1
_geom_torsion_site_symmetry_4
N1 Ir1 P1 C30 122.1(7) . .
N2 Ir1 P1 C30 31.0(6) . .
P1 Ir1 P1 C30 -110.7(9) 4_575 .
Cl1 Ir1 P1 C30 -64.8(5) . .
N1 Ir1 P1 C10 -115.8(6) . .
N2 Ir1 P1 C10 153.1(6) . .
P1 Ir1 P1 C10 11.4(10) 4_575 .
Cl1 Ir1 P1 C10 57.3(5) . .
N1 Ir1 P1 C20 1.4(7) . .
N2 Ir1 P1 C20 -89.7(6) . .
P1 Ir1 P1 C20 128.6(8) 4_575 .
Cl1 Ir1 P1 C20 174.5(5) . .
N2 Ir1 N1 C1 180.00(6) . .
P1 Ir1 N1 C1 -84.81(11) 4_575 .
P1 Ir1 N1 C1 84.81(11) . .
Cl1 Ir1 N1 C1 0.00(7) . .
N1 Ir1 N2 C3 180(100) . .
P1 Ir1 N2 C3 86(100) 4_575 .
P1 Ir1 N2 C3 -86(100) . .
Cl1 Ir1 N2 C3 0(100) . .
Ir1 N1 C1 C2 0.00(16) . .
Ir1 N2 C3 C4 0(100) . .
C30 P1 C10 C11 -175.0(11) . .
C20 P1 C10 C11 -68.7(12) . .
Ir1 P1 C10 C11 56.5(11) . .
C30 P1 C10 C15 4.7(13) . .
C20 P1 C10 C15 111.0(12) . .
Ir1 P1 C10 C15 -123.8(10) . .
C15 C10 C11 C12 -1(2) . .
P1 C10 C11 C12 178.4(11) . .
C10 C11 C12 C13 1(2) . .
C11 C12 C13 C14 0(2) . .
C12 C13 C14 C15 -1(2) . .
C13 C14 C15 C10 1(2) . .
C11 C10 C15 C14 0(2) . .
P1 C10 C15 C14 -179.3(11) . .
C30 P1 C20 C21 101.3(13) . .
C10 P1 C20 C21 -8.9(14) . .
Ir1 P1 C20 C21 -129.8(11) . .
C30 P1 C20 C25 -74.8(12) . .
C10 P1 C20 C25 175.0(11) . .
Ir1 P1 C20 C25 54.1(12) . .
C25 C20 C21 C22 1(2) . .
P1 C20 C21 C22 -174.7(12) . .
C20 C21 C22 C23 0(2) . .
C21 C22 C23 C24 -1(2) . .
C22 C23 C24 C25 1(2) . .
C21 C20 C25 C24 -1(2) . .
P1 C20 C25 C24 175.2(11) . .
C23 C24 C25 C20 0(2) . .
C10 P1 C30 C31 75.3(13) . .
C20 P1 C30 C31 -32.3(13) . .
Ir1 P1 C30 C31 -160.7(10) . .
C10 P1 C30 C35 -105.9(12) . .
C20 P1 C30 C35 146.5(12) . .
Ir1 P1 C30 C35 18.1(14) . .
C35 C30 C31 C32 -1(2) . .
P1 C30 C31 C32 177.8(11) . .
C30 C31 C32 C33 0(2) . .
C31 C32 C33 C34 0(2) . .
C32 C33 C34 C35 1(2) . .
C33 C34 C35 C30 -2(2) . .
C31 C30 C35 C34 2(2) . .
P1 C30 C35 C34 -176.7(12) . .
O3 S1 C40 F3 -69(3) . .
O1 S1 C40 F3 173(3) . .
S1 S1 C40 F3 -11(4) 4_575 .
O2 S1 C40 F3 50(3) . .
O3 S1 C40 F2 154(3) . .
O1 S1 C40 F2 36(4) . .
S1 S1 C40 F2 -147(3) 4_575 .
O2 S1 C40 F2 -86(3) . .
O3 S1 C40 F1 60(2) . .
O1 S1 C40 F1 -58(3) . .
S1 S1 C40 F1 118(2) 4_575 .
O2 S1 C40 F1 180(2) . .
O3 S1 O2 S1 -21.2(14) . 4_575
O1 S1 O2 S1 117.4(12) . 4_575
C40 S1 O2 S1 -129.0(12) . 4_575
O1 S1 O3 S1 -118.5(11) . 4_575
O2 S1 O3 S1 21.4(14) . 4_575
C40 S1 O3 S1 130.3(12) . 4_575
O6 S2 C41 F6 -82(12) . .
O4 S2 C41 F6 38(12) . .
O5 S2 C41 F6 159(12) . .
O6 S2 C41 F5 55(12) . .
O4 S2 C41 F5 175(12) . .
O5 S2 C41 F5 -64(12) . .
O6 S2 C41 F4 149(12) . .
O4 S2 C41 F4 -91(12) . .
O5 S2 C41 F4 30(12) . .
O6 S2 C41 C41 -9(12) . 4_575
O4 S2 C41 C41 111(12) . 4_575
O5 S2 C41 C41 -128(12) . 4_575
F6 C41 F5 C41 -3(7) . 4_575
F4 C41 F5 C41 103(6) . 4_575
S2 C41 F5 C41 -146(5) . 4_575
F5 C41 F6 C41 3(7) . 4_575
F4 C41 F6 C41 -86(7) . 4_575
S2 C41 F6 C41 143(5) . 4_575
